data_2310613
loop_
_publ_author_name
'Johansson, G.'
'Lipscomb, W.N.'

_publ_section_title
;
 The Structure of Roussin's Black Salt, Cs Fe4 S3 (N O)7 H2
;
_journal_name_full 'Acta Crystallographica (1,1948-23,1967)'
_journal_page_first 594
_journal_page_last 598
_journal_volume 11
_journal_year 1958
_chemical_formula_sum 'Cs Fe4 H2 N7 O8 S3'
_chemical_name_systematic 'Cs Fe4 S3 (N O)7 H2 O'
_space_group_IT_number 2
_symmetry_space_group_name_Hall '-P 1'
_symmetry_space_group_name_H-M 'P -1'
_cell_angle_alpha 112.8
_cell_angle_beta 103.5
_cell_angle_gamma 96.5
_cell_formula_units_Z 2
_cell_length_a 9.59
_cell_length_b 9.78
_cell_length_c 10.12
_cell_volume 828.565
_citation_journal_id_ASTM ACCRA9
_cod_data_source_file Johansson_ACCRA9_1958_266.cif
_cod_data_source_block H2Cs1Fe4N7O8S3
_cod_original_cell_volume 828.5646
_cod_original_formula_sum 'H2 Cs1 Fe4 N7 O8 S3'
_cod_database_code 2310613

loop_
_symmetry_equiv_pos_as_xyz
x,y,z
-x,-y,-z

loop_
_atom_site_label
_atom_site_type_symbol
_atom_site_fract_x
_atom_site_fract_y
_atom_site_fract_z
_atom_site_occupancy
_atom_site_U_iso_or_equiv
O1 O-2 0.177 0.551 0.118 1 0.0
Fe2 Fe+3 0.603 0.739 0.294 1 0.0
S3 S-2 0.931 0.492 0.305 1 0.0
S1 S-2 0.561 0.481 0.172 1 0.0
O3 O-2 0.636 0.09 0.21 1 0.0
N6 N+1 0.706 0.491 0.498 1 0.0
O4 O-2 0.285 0.846 0.439 1 0.0
N5 N+1 0.403 0.208 0.534 1 0.0
Fe4 Fe+3 0.985 0.749 0.427 1 0.0
Fe3 Fe+3 0.712 0.412 0.322 1 0.0
S2 S-2 0.824 0.818 0.275 1 0.0
O7 O-2 0.028 0.14 0.28 1 0.0
O5 O-2 0.419 0.165 0.406 1 0.0
N2 N+1 0.476 0.796 0.189 1 0.0
N7 N+1 0.041 0.199 0.411 1 0.0
O2 O-2 0.396 0.855 0.141 1 0.0
Cs1 Cs+1 0.263 0.14 0.075 1 0.0
N1 N+1 0.213 0.497 0.001 1 0.0
Fe1 Fe+3 0.78 0.565 0.165 1 0.0
O6 O-2 0.695 0.532 0.618 1 0.0
N4 N+1 0.154 0.811 0.42 1 0.0
O8 O-2 0.056 0.822 0.012 1 0.0
N3 N+1 0.673 0.217 0.233 1 0.0
